data_9010539
loop_
_publ_author_name
'Hawthorne, F. C.'
'Oberti, R.'
'Sardone, N.'

_publ_section_title
;
 Sodium at the A site in clinoamphiboles: the effects of composition
 on patterns of order
 Sample: A9 - BM47 N.1
;
_journal_name_full 'The Canadian Mineralogist'
_journal_page_first 577
_journal_page_last 593
_journal_volume 34
_journal_year 1996
_chemical_formula_sum
;Al1.12 Ca1.48 Cr0.28 F0.06 Fe0.73 H1.94 K0.176 Mg3.69 Na1.12 O23.94 Si7.24
 Ti0.1
;
_chemical_name_mineral Pargasite
_space_group_IT_number 12
_symmetry_space_group_name_Hall '-C 2y'
_symmetry_space_group_name_H-M 'C 1 2/m 1'
_cell_angle_alpha 90
_cell_angle_beta 105.08
_cell_angle_gamma 90
_cell_formula_units_Z 2
_cell_length_a 9.870
_cell_length_b 17.991
_cell_length_c 5.291
_cell_volume 907.175
_database_code_amcsd 0005494
_exptl_crystal_density_diffrn 3.154
_cod_original_formula_sum 'Si7.24 Al1.12 Mg3.69 Fe.73 Ti.1 Cr.28 Ca1.48 Na1.12 K.176 H1.94 O23.94 F.06'
_cod_database_code 9010539

loop_
_space_group_symop_operation_xyz
x,y,z
1/2+x,1/2+y,z
x,-y,z
1/2+x,1/2-y,z
-x,y,-z
1/2-x,1/2+y,-z
-x,-y,-z
1/2-x,1/2-y,-z

loop_
_atom_site_label
_atom_site_fract_x
_atom_site_fract_y
_atom_site_fract_z
_atom_site_occupancy
_atom_site_U_iso_or_equiv
_atom_site_type_symbol
_atom_site_attached_hydrogens
SiT1 0.28080 0.08540 0.30170 0.81000 0.00583 Si 0
AlT1 0.28080 0.08540 0.30170 0.19000 0.00583 Al 0
SiT2 0.29020 0.17250 0.80960 1.00000 0.00659 Si 0
MgM1 0.00000 0.08760 0.50000 0.82000 0.00861 Mg 0
FeM1 0.00000 0.08760 0.50000 0.13000 0.00861 Fe 0
TiM1 0.00000 0.08760 0.50000 0.05000 0.00861 Ti 0
AlM2 0.00000 0.17730 0.00000 0.12000 0.00722 Al 0
CrM2 0.00000 0.17730 0.00000 0.14000 0.00722 Cr 0
FeM2 0.00000 0.17730 0.00000 0.07000 0.00722 Fe 0
MgM2 0.00000 0.17730 0.00000 0.67000 0.00722 Mg 0
MgM3 0.00000 0.00000 0.00000 0.71000 0.00709 Mg 0
FeM3 0.00000 0.00000 0.00000 0.17000 0.00709 Fe 0
AlM3 0.00000 0.00000 0.00000 0.12000 0.00709 Al 0
FeM4 0.00000 0.27840 0.50000 0.04000 0.01051 Fe 0
CaM4 0.00000 0.27840 0.50000 0.37000 0.01051 Ca 0
NaM4 0.00000 0.27840 0.50000 0.09000 0.01051 Na 0
FeM4* 0.00000 0.25320 0.50000 0.04000 0.01368 Fe 0
CaM4* 0.00000 0.25320 0.50000 0.37000 0.01368 Ca 0
NaM4* 0.00000 0.25320 0.50000 0.09000 0.01368 Na 0
NaAm 0.03260 0.50000 0.06970 0.16000 0.04369 Na 0
KAm 0.03260 0.50000 0.06970 0.03800 0.04369 K 0
NaA2 0.00000 0.47580 0.00000 0.22000 0.04306 Na 0
KA2 0.00000 0.47580 0.00000 0.05000 0.04306 K 0
H 0.18600 0.00000 0.76870 0.97000 0.01001 H 0
O1 0.10760 0.08690 0.21830 1.00000 0.00937 O 0
O2 0.11930 0.17190 0.72970 1.00000 0.00925 O 0
O-h3 0.10740 0.00000 0.71510 0.97000 0.01064 O 0
F3 0.10740 0.00000 0.71510 0.03000 0.01064 F 0
O4 0.36600 0.24970 0.78710 1.00000 0.01330 O 0
O5 0.34930 0.13870 0.10780 1.00000 0.01317 O 0
O6 0.34420 0.11550 0.60800 1.00000 0.01368 O 0
O7 0.34030 0.00000 0.27690 1.00000 0.01532 O 0

loop_
_cod_changelog_entry_id
_cod_changelog_entry_author
_cod_changelog_entry_date
_cod_changelog_entry_text
1
;cod-tools version 3.8.0
Id: cif_guess_AMCSD_atom_types 9581 2023-05-17 12:35:41Z saulius
;
2023-05-23T09:22:50+03:00
;Derived atom types and hydrogen counts
from atom names that follow the AMCSD naming convention
(Wat == water, O-H == hydroxyl).
;

loop_
_cod_related_entry_id
_cod_related_entry_database
_cod_related_entry_code
1 AMCSD 0005494
